data_4306008
loop_
_publ_author_name
'Atsushi Okazawa'
'Yasunori Nagaichi'
'Takashi Nogami'
'Takayuki Ishida'

_publ_contact_author_address
;
    Department of Applied Physics and Chemistry, The University of 
    Electro-Communications, Chofu, Tokyo 182-8585, Japan
;
_publ_contact_author_email ' ishi@pc.uec.ac.jp '
_publ_contact_author_fax ' +81-42-443-5501 '
_publ_contact_author_name ' Takayuki Ishida'
_publ_contact_author_phone ' +81-42-443-5490 '
_publ_section_title
;
Magneto-Structure Relationship in Copper(II) and Nickel(II) Complexes
Chelated with Stabletert-Butyl 5-Phenyl-2-pyridyl Nitroxide and Related
Radicals
;
_journal_name_full 'Inorganic Chemistry'
_journal_page_first 8859
_journal_page_last 8868
_journal_paper_doi 10.1021/ic800937n
_journal_volume 47
_journal_year 2008
_chemical_formula_moiety 'C15 H17 N2 O '
_chemical_formula_sum 'C15 H17 N2 O'
_chemical_formula_weight 241.31
_chemical_melting_point 88.5
_space_group_IT_number 14
_symmetry_cell_setting monoclinic
_symmetry_Int_Tables_number 14
_symmetry_space_group_name_Hall '-P 2ybc'
_symmetry_space_group_name_H-M 'P 1 21/c 1'
_cell_angle_alpha 90.0000
_cell_angle_beta 110.6004(13)
_cell_angle_gamma 90.0000
_cell_formula_units_Z 4
_cell_length_a 10.8007(3)
_cell_length_b 11.3559(3)
_cell_length_c 11.2283(3)
_cell_measurement_reflns_used 10930
_cell_measurement_temperature 100.
_cell_measurement_theta_max 27.4
_cell_measurement_theta_min 2.6
_cell_volume 1289.11(6)
_computing_cell_refinement PROCESS-AUTO
_computing_data_collection PROCESS-AUTO
_computing_data_reduction CrystalStructure
_computing_publication_material 'CrystalStructure 3.8'
_computing_structure_refinement CRYSTALS
_computing_structure_solution SIR92
_diffrn_detector_area_resol_mean 10.00
_diffrn_measured_fraction_theta_full 0.998
_diffrn_measured_fraction_theta_max 0.998
_diffrn_measurement_device_type 'Rigaku RAXIS-RAPID'
_diffrn_measurement_method \w
_diffrn_radiation_type 'Mo K\a'
_diffrn_radiation_wavelength 0.71069
_diffrn_reflns_av_R_equivalents 0.076
_diffrn_reflns_limit_h_max 13
_diffrn_reflns_limit_h_min -13
_diffrn_reflns_limit_k_max 14
_diffrn_reflns_limit_k_min -14
_diffrn_reflns_limit_l_max 14
_diffrn_reflns_limit_l_min -14
_diffrn_reflns_number 13712
_diffrn_reflns_theta_full 27.43
_diffrn_reflns_theta_max 27.43
_exptl_absorpt_coefficient_mu 0.079
_exptl_absorpt_correction_T_max 0.969
_exptl_absorpt_correction_T_min 0.755
_exptl_absorpt_correction_type multi-scan
_exptl_absorpt_process_details
;
    Higashi, T. (1995). Program for Absorption Correction.
    Rigaku Corporation, Tokyo, Japan.
;
_exptl_crystal_colour red
_exptl_crystal_density_diffrn 1.243
_exptl_crystal_density_method 'not measured'
_exptl_crystal_description platelet
_exptl_crystal_F_000 516.00
_exptl_crystal_size_max 0.60
_exptl_crystal_size_mid 0.50
_exptl_crystal_size_min 0.40
_refine_diff_density_max 0.39
_refine_diff_density_min -0.38
_refine_ls_extinction_coef 299(12)
_refine_ls_extinction_method 'Larson (1970) Crystallographic Computing eq. 22'
_refine_ls_goodness_of_fit_ref 0.970
_refine_ls_hydrogen_treatment refall
_refine_ls_number_parameters 232
_refine_ls_number_reflns 2941
_refine_ls_R_factor_gt 0.0383
_refine_ls_shift/su_max 0.0000
_refine_ls_structure_factor_coef F
_refine_ls_weighting_details 'w = 1/[0.0001Fo^2^ + 1.0000\s(Fo^2^)]'
_refine_ls_weighting_scheme calc
_refine_ls_wR_factor_ref 0.0351
_reflns_number_gt 1860
_reflns_number_total 2941
_reflns_threshold_expression F^2^>2.0\s(F^2^)
_cod_data_source_file ic800937n_si_001_3.cif
_cod_data_source_block '__phpyNO'
_cod_original_formula_sum 'C15 H17 N2 O '
_cod_database_code 4306008

loop_
_symmetry_equiv_pos_site_id
_symmetry_equiv_pos_as_xyz
1 +X,+Y,+Z
2 -X,1/2+Y,1/2-Z
3 -X,-Y,-Z
4 +X,1/2-Y,1/2+Z

loop_
_atom_site_label
_atom_site_type_symbol
_atom_site_fract_x
_atom_site_fract_y
_atom_site_fract_z
_atom_site_U_iso_or_equiv
_atom_site_adp_type
_atom_site_occupancy
_atom_site_symmetry_multiplicity
_atom_site_calc_flag
_atom_site_refinement_flags
_atom_site_disorder_assembly
_atom_site_disorder_group
O(1) O 0.82631(9) 0.83578(8) 0.22674(9) 0.0232(2) Uani 1.00 1 d . . .
N(1) N 0.66619(10) 0.56434(10) 0.16573(10) 0.0166(3) Uani 1.00 1 d . . .
N(2) N 0.74393(10) 0.75565(10) 0.23246(11) 0.0163(3) Uani 1.00 1 d . . .
C(1) C 0.76740(12) 0.64035(12) 0.19890(12) 0.0149(3) Uani 1.00 1 d . . .
C(2) C 0.89434(13) 0.61171(13) 0.20108(13) 0.0165(3) Uani 1.00 1 d . . .
C(3) C 0.91510(13) 0.50021(13) 0.16444(13) 0.0164(3) Uani 1.00 1 d . . .
C(4) C 0.81140(12) 0.41851(12) 0.12567(13) 0.0146(3) Uani 1.00 1 d . . .
C(5) C 0.69046(13) 0.45673(13) 0.12990(13) 0.0169(3) Uani 1.00 1 d . . .
C(6) C 0.82712(12) 0.29979(13) 0.07916(13) 0.0162(3) Uani 1.00 1 d . . .
C(7) C 0.90196(13) 0.28429(13) 0.00096(13) 0.0192(4) Uani 1.00 1 d . . .
C(8) C 0.91537(14) 0.17409(13) -0.04600(14) 0.0219(4) Uani 1.00 1 d . . .
C(9) C 0.85396(13) 0.07721(13) -0.01636(14) 0.0221(4) Uani 1.00 1 d . . .
C(10) C 0.78098(13) 0.09055(13) 0.06241(14) 0.0200(4) Uani 1.00 1 d . . .
C(11) C 0.76785(12) 0.20073(13) 0.11006(14) 0.0179(3) Uani 1.00 1 d . . .
C(12) C 0.63370(12) 0.79044(13) 0.27912(13) 0.0175(3) Uani 1.00 1 d . . .
C(13) C 0.63149(17) 0.70517(16) 0.38293(15) 0.0242(4) Uani 1.00 1 d . . .
C(14) C 0.50262(14) 0.78979(16) 0.16657(15) 0.0245(4) Uani 1.00 1 d . . .
C(15) C 0.66302(16) 0.91464(15) 0.33314(16) 0.0248(4) Uani 1.00 1 d . . .
H(1) H 0.9604(11) 0.6714(11) 0.2273(12) 0.017(3) Uiso 1.00 1 d . . .
H(2) H 1.0034(12) 0.4763(11) 0.1677(12) 0.017(3) Uiso 1.00 1 d . . .
H(3) H 0.6143(12) 0.4010(12) 0.1034(12) 0.019(3) Uiso 1.00 1 d . . .
H(4) H 0.9416(11) 0.3531(12) -0.0226(12) 0.016(3) Uiso 1.00 1 d . . .
H(5) H 0.9667(12) 0.1670(12) -0.0974(13) 0.028(4) Uiso 1.00 1 d . . .
H(6) H 0.8617(11) -0.0018(12) -0.0502(13) 0.020(3) Uiso 1.00 1 d . . .
H(7) H 0.7416(11) 0.0213(12) 0.0866(12) 0.017(3) Uiso 1.00 1 d . . .
H(8) H 0.7202(12) 0.2120(11) 0.1659(13) 0.019(3) Uiso 1.00 1 d . . .
H(9) H 0.7189(14) 0.7049(14) 0.4512(14) 0.038(4) Uiso 1.00 1 d . . .
H(10) H 0.5680(13) 0.7353(12) 0.4221(13) 0.030(4) Uiso 1.00 1 d . . .
H(11) H 0.6086(13) 0.6227(14) 0.3511(14) 0.035(4) Uiso 1.00 1 d . . .
H(12) H 0.4790(12) 0.7099(13) 0.1283(14) 0.028(4) Uiso 1.00 1 d . . .
H(13) H 0.5067(13) 0.8465(14) 0.0975(15) 0.042(4) Uiso 1.00 1 d . . .
H(14) H 0.4301(13) 0.8212(12) 0.1962(13) 0.030(4) Uiso 1.00 1 d . . .
H(15) H 0.5929(13) 0.9345(13) 0.3665(14) 0.031(4) Uiso 1.00 1 d . . .
H(16) H 0.7497(14) 0.9152(13) 0.4055(15) 0.040(4) Uiso 1.00 1 d . . .
H(17) H 0.6685(13) 0.9736(14) 0.2681(15) 0.038(4) Uiso 1.00 1 d . . .

loop_
_atom_site_aniso_label
_atom_site_aniso_U_11
_atom_site_aniso_U_22
_atom_site_aniso_U_33
_atom_site_aniso_U_12
_atom_site_aniso_U_13
_atom_site_aniso_U_23
O(1) 0.0205(5) 0.0166(5) 0.0343(6) -0.0038(4) 0.0119(4) -0.0018(4)
N(1) 0.0170(5) 0.0167(6) 0.0159(6) -0.0014(5) 0.0056(5) -0.0011(5)
N(2) 0.0147(5) 0.0170(6) 0.0165(6) -0.0008(5) 0.0048(5) -0.0014(5)
C(1) 0.0184(7) 0.0153(7) 0.0107(7) 0.0013(5) 0.0049(6) 0.0006(6)
C(2) 0.0155(7) 0.0177(8) 0.0148(7) -0.0010(6) 0.0032(6) 0.0018(6)
C(3) 0.0152(6) 0.0186(8) 0.0155(7) 0.0024(6) 0.0055(5) 0.0029(6)
C(4) 0.0171(6) 0.0153(7) 0.0114(7) 0.0006(5) 0.0049(5) 0.0029(6)
C(5) 0.0177(7) 0.0166(7) 0.0162(7) -0.0035(6) 0.0056(6) -0.0008(6)
C(6) 0.0140(6) 0.0177(8) 0.0139(7) 0.0009(6) 0.0013(5) 0.0006(6)
C(7) 0.0205(7) 0.0176(8) 0.0192(8) -0.0005(6) 0.0065(6) 0.0024(6)
C(8) 0.0230(8) 0.0248(9) 0.0194(8) 0.0040(6) 0.0092(6) -0.0016(7)
C(9) 0.0210(7) 0.0180(8) 0.0216(8) 0.0031(6) 0.0004(6) -0.0044(6)
C(10) 0.0174(7) 0.0163(8) 0.0226(8) -0.0004(6) 0.0024(6) 0.0017(6)
C(11) 0.0135(6) 0.0229(8) 0.0158(7) 0.0016(6) 0.0031(5) 0.0002(6)
C(12) 0.0150(6) 0.0228(8) 0.0155(7) 0.0033(6) 0.0063(5) -0.0021(6)
C(13) 0.0301(8) 0.0263(9) 0.0199(8) 0.0030(7) 0.0134(7) 0.0003(7)
C(14) 0.0182(7) 0.0331(10) 0.0203(8) 0.0050(7) 0.0045(6) -0.0046(8)
C(15) 0.0265(8) 0.0242(9) 0.0266(9) 0.0027(7) 0.0128(7) -0.0053(7)

loop_
_atom_type_symbol
_atom_type_description
_atom_type_scat_dispersion_real
_atom_type_scat_dispersion_imag
_atom_type_scat_source
C C 0.003 0.002
;
International Tables for Crystallography
(1992, Vol. C, Tables 4.2.6.8 and 6.1.1.4)
;
H H 0.000 0.000
;
International Tables for Crystallography
(1992, Vol. C, Table 6.1.1.4)
;
N N 0.006 0.003
;
International Tables for Crystallography
(1992, Vol. C, Tables 4.2.6.8 and 6.1.1.4)
;
O O 0.011 0.006
;
International Tables for Crystallography
(1992, Vol. C, Tables 4.2.6.8 and 6.1.1.4)
;

loop_
_geom_angle_atom_site_label_1
_geom_angle_atom_site_label_2
_geom_angle_atom_site_label_3
_geom_angle
_geom_angle_publ_flag
_geom_angle_site_symmetry_1
_geom_angle_site_symmetry_2
_geom_angle_site_symmetry_3
C(1) N(1) C(5) 116.38(12) yes . . .
O(1) N(2) C(1) 116.73(11) yes . . .
O(1) N(2) C(12) 118.29(10) yes . . .
C(1) N(2) C(12) 124.94(11) yes . . .
N(1) C(1) N(2) 117.85(11) yes . . .
N(1) C(1) C(2) 123.61(12) yes . . .
N(2) C(1) C(2) 118.54(11) yes . . .
C(1) C(2) C(3) 118.07(12) yes . . .
C(2) C(3) C(4) 120.44(13) yes . . .
C(3) C(4) C(5) 116.10(12) yes . . .
C(3) C(4) C(6) 122.39(12) yes . . .
C(5) C(4) C(6) 121.48(11) yes . . .
N(1) C(5) C(4) 125.37(12) yes . . .
C(4) C(6) C(7) 120.05(13) yes . . .
C(4) C(6) C(11) 121.83(14) yes . . .
C(7) C(6) C(11) 118.12(13) yes . . .
C(6) C(7) C(8) 120.92(14) yes . . .
C(7) C(8) C(9) 120.22(16) yes . . .
C(8) C(9) C(10) 119.68(14) yes . . .
C(9) C(10) C(11) 120.22(14) yes . . .
C(6) C(11) C(10) 120.82(15) yes . . .
N(2) C(12) C(13) 109.00(11) yes . . .
N(2) C(12) C(14) 108.96(12) yes . . .
N(2) C(12) C(15) 107.52(12) yes . . .
C(13) C(12) C(14) 111.72(12) yes . . .
C(13) C(12) C(15) 109.94(13) yes . . .
C(14) C(12) C(15) 109.60(12) yes . . .
C(1) C(2) H(1) 117.5(8) no . . .
C(3) C(2) H(1) 124.4(8) no . . .
C(2) C(3) H(2) 120.2(7) no . . .
C(4) C(3) H(2) 119.3(7) no . . .
N(1) C(5) H(3) 116.1(8) no . . .
C(4) C(5) H(3) 118.5(8) no . . .
C(6) C(7) H(4) 118.5(8) no . . .
C(8) C(7) H(4) 120.5(8) no . . .
C(7) C(8) H(5) 118.5(8) no . . .
C(9) C(8) H(5) 121.3(8) no . . .
C(8) C(9) H(6) 121.1(9) no . . .
C(10) C(9) H(6) 119.2(9) no . . .
C(9) C(10) H(7) 119.4(8) no . . .
C(11) C(10) H(7) 120.3(8) no . . .
C(6) C(11) H(8) 117.2(8) no . . .
C(10) C(11) H(8) 121.9(8) no . . .
C(12) C(13) H(9) 109.2(10) no . . .
C(12) C(13) H(10) 108.6(8) no . . .
C(12) C(13) H(11) 113.0(9) no . . .
H(9) C(13) H(10) 106.1(12) no . . .
H(9) C(13) H(11) 108.9(11) no . . .
H(10) C(13) H(11) 110.9(12) no . . .
C(12) C(14) H(12) 112.5(7) no . . .
C(12) C(14) H(13) 110.5(7) no . . .
C(12) C(14) H(14) 108.9(7) no . . .
H(12) C(14) H(13) 108.6(13) no . . .
H(12) C(14) H(14) 110.5(12) no . . .
H(13) C(14) H(14) 105.7(12) no . . .
C(12) C(15) H(15) 106.5(8) no . . .
C(12) C(15) H(16) 109.5(8) no . . .
C(12) C(15) H(17) 112.5(9) no . . .
H(15) C(15) H(16) 108.4(13) no . . .
H(15) C(15) H(17) 111.9(12) no . . .
H(16) C(15) H(17) 107.9(12) no . . .

loop_
_geom_bond_atom_site_label_1
_geom_bond_atom_site_label_2
_geom_bond_distance
_geom_bond_publ_flag
_geom_bond_site_symmetry_1
_geom_bond_site_symmetry_2
O(1) N(2) 1.2900(15) yes . .
N(1) C(1) 1.3387(16) yes . .
N(1) C(5) 1.3409(19) yes . .
N(2) C(1) 1.4099(18) yes . .
N(2) C(12) 1.512(2) yes . .
C(1) C(2) 1.401(2) yes . .
C(2) C(3) 1.374(2) yes . .
C(3) C(4) 1.4006(18) yes . .
C(4) C(5) 1.393(2) yes . .
C(4) C(6) 1.477(2) yes . .
C(6) C(7) 1.398(2) yes . .
C(6) C(11) 1.397(2) yes . .
C(7) C(8) 1.385(2) yes . .
C(8) C(9) 1.384(2) yes . .
C(9) C(10) 1.385(2) yes . .
C(10) C(11) 1.388(2) yes . .
C(12) C(13) 1.522(2) yes . .
C(12) C(14) 1.5305(16) yes . .
C(12) C(15) 1.524(2) yes . .
C(2) H(1) 0.953(12) no . .
C(3) H(2) 0.980(13) no . .
C(5) H(3) 0.997(13) no . .
C(7) H(4) 0.972(14) no . .
C(8) H(5) 0.934(17) no . .
C(9) H(6) 0.989(14) no . .
C(10) H(7) 0.977(14) no . .
C(11) H(8) 0.949(16) no . .
C(13) H(9) 0.985(13) no . .
C(13) H(10) 0.997(16) no . .
C(13) H(11) 1.002(16) no . .
C(14) H(12) 0.998(15) no . .
C(14) H(13) 1.021(17) no . .
C(14) H(14) 1.017(16) no . .
C(15) H(15) 0.982(17) no . .
C(15) H(16) 1.000(13) no . .
C(15) H(17) 1.008(17) no . .

loop_
_geom_contact_atom_site_label_1
_geom_contact_atom_site_label_2
_geom_contact_distance
_geom_contact_publ_flag
_geom_contact_site_symmetry_1
_geom_contact_site_symmetry_2
O(1) C(3) 3.2216(16) ? . 2_755
O(1) C(7) 3.4625(14) ? . 2_755
O(1) C(10) 3.3733(17) ? . 1_565
C(2) C(10) 3.5853(16) ? . 2_755
C(3) O(1) 3.2216(16) ? . 2_745
C(5) C(15) 3.554(2) ? . 4_564
C(7) O(1) 3.4625(14) ? . 2_745
C(9) C(9) 3.514(2) ? . 3_755
C(10) O(1) 3.3733(17) ? . 1_545
C(10) C(2) 3.5853(16) ? . 2_745
C(10) C(14) 3.5068(18) ? . 3_665
C(11) C(14) 3.4363(17) ? . 3_665
C(14) C(10) 3.5068(18) ? . 3_665
C(14) C(11) 3.4363(17) ? . 3_665
C(15) C(5) 3.554(2) ? . 4_565
O(1) H(2) 2.408(11) ? . 2_755
O(1) H(4) 3.391(11) ? . 2_755
O(1) H(5) 3.065(16) ? . 3_765
O(1) H(7) 2.596(13) ? . 1_565
O(1) H(9) 2.934(15) ? . 4_564
N(1) H(3) 3.468(11) ? . 3_665
N(1) H(6) 3.225(12) ? . 4_555
N(1) H(10) 3.426(14) ? . 4_564
N(1) H(14) 3.499(15) ? . 2_645
N(1) H(15) 3.070(14) ? . 2_645
N(1) H(15) 3.169(15) ? . 4_564
N(1) H(16) 3.356(19) ? . 4_564
N(2) H(2) 3.582(12) ? . 2_755
N(2) H(7) 3.428(14) ? . 1_565
N(2) H(9) 3.106(17) ? . 4_564
N(2) H(10) 3.332(12) ? . 4_564
C(1) H(6) 3.071(14) ? . 4_555
C(1) H(9) 3.174(16) ? . 4_564
C(1) H(10) 3.403(12) ? . 4_564
C(1) H(16) 3.293(18) ? . 4_564
C(2) H(4) 3.132(15) ? . 3_765
C(2) H(5) 3.340(15) ? . 3_765
C(2) H(6) 3.190(15) ? . 4_555
C(2) H(9) 3.472(14) ? . 4_564
C(2) H(16) 3.147(15) ? . 4_564
C(3) H(4) 3.072(14) ? . 3_765
C(3) H(5) 3.165(15) ? . 4_555
C(3) H(6) 3.450(16) ? . 4_555
C(3) H(16) 2.985(14) ? . 4_564
C(4) H(5) 3.123(13) ? . 4_555
C(4) H(15) 3.462(13) ? . 4_564
C(4) H(16) 2.993(16) ? . 4_564
C(5) H(6) 3.451(13) ? . 4_555
C(5) H(12) 3.406(14) ? . 3_665
C(5) H(14) 3.109(16) ? . 2_645
C(5) H(15) 3.085(15) ? . 2_645
C(5) H(15) 3.031(15) ? . 4_564
C(5) H(16) 3.163(18) ? . 4_564
C(6) H(1) 2.933(11) ? . 2_745
C(6) H(5) 3.428(14) ? . 4_555
C(6) H(12) 3.309(11) ? . 3_665
C(7) H(1) 3.157(12) ? . 2_745
C(7) H(1) 3.423(15) ? . 3_765
C(7) H(8) 3.579(13) ? . 4_554
C(8) H(1) 3.350(13) ? . 2_745
C(8) H(1) 3.309(15) ? . 3_765
C(8) H(6) 2.993(12) ? . 3_755
C(8) H(8) 3.432(12) ? . 4_554
C(8) H(14) 3.513(13) ? . 3_665
C(9) H(1) 3.334(12) ? . 2_745
C(9) H(5) 3.367(13) ? . 3_755
C(9) H(6) 3.018(12) ? . 3_755
C(9) H(9) 3.486(15) ? . 4_554
C(9) H(11) 3.409(14) ? . 4_554
C(9) H(14) 3.235(12) ? . 3_665
C(10) H(1) 3.095(11) ? . 2_745
C(10) H(2) 3.365(11) ? . 2_745
C(10) H(9) 3.561(15) ? . 4_554
C(10) H(11) 3.443(15) ? . 4_554
C(10) H(13) 3.076(13) ? . 3_665
C(10) H(14) 3.159(12) ? . 3_665
C(10) H(17) 3.248(18) ? . 1_545
C(11) H(1) 2.879(11) ? . 2_745
C(11) H(5) 3.563(13) ? . 4_555
C(11) H(10) 3.538(14) ? . 2_645
C(11) H(12) 3.206(12) ? . 3_665
C(11) H(13) 3.106(12) ? . 3_665
C(11) H(14) 3.359(13) ? . 3_665
C(11) H(17) 3.506(17) ? . 1_545
C(13) H(3) 3.508(14) ? . 2_655
C(13) H(6) 3.281(13) ? . 4_555
C(13) H(7) 3.368(13) ? . 4_555
C(13) H(13) 3.202(19) ? . 4_565
C(14) H(3) 3.486(16) ? . 2_655
C(14) H(3) 3.576(13) ? . 3_665
C(14) H(10) 3.078(16) ? . 4_564
C(15) H(3) 3.317(15) ? . 2_655
C(15) H(7) 3.391(15) ? . 1_565
H(1) C(6) 2.933(11) ? . 2_755
H(1) C(7) 3.157(12) ? . 2_755
H(1) C(7) 3.423(15) ? . 3_765
H(1) C(8) 3.350(13) ? . 2_755
H(1) C(8) 3.309(15) ? . 3_765
H(1) C(9) 3.334(12) ? . 2_755
H(1) C(10) 3.095(11) ? . 2_755
H(1) C(11) 2.879(11) ? . 2_755
H(1) H(4) 2.86(2) ? . 3_765
H(1) H(5) 2.63(2) ? . 3_765
H(1) H(6) 3.60(2) ? . 4_555
H(1) H(7) 3.592(16) ? . 2_755
H(1) H(8) 3.262(17) ? . 2_755
H(1) H(9) 3.563(17) ? . 4_564
H(2) O(1) 2.408(11) ? . 2_745
H(2) N(2) 3.582(12) ? . 2_745
H(2) C(10) 3.365(11) ? . 2_755
H(2) H(4) 2.73(2) ? . 3_765
H(2) H(5) 3.24(2) ? . 4_555
H(2) H(7) 3.179(15) ? . 2_755
H(2) H(16) 3.13(2) ? . 2_745
H(2) H(16) 3.467(17) ? . 4_564
H(2) H(17) 3.358(19) ? . 2_745
H(3) N(1) 3.468(11) ? . 3_665
H(3) C(13) 3.508(14) ? . 2_645
H(3) C(14) 3.486(16) ? . 2_645
H(3) C(14) 3.576(13) ? . 3_665
H(3) C(15) 3.317(15) ? . 2_645
H(3) H(3) 3.537(17) ? . 3_665
H(3) H(10) 2.665(19) ? . 2_645
H(3) H(12) 2.74(2) ? . 3_665
H(3) H(13) 3.55(2) ? . 3_665
H(3) H(14) 2.62(2) ? . 2_645
H(3) H(15) 2.41(2) ? . 2_645
H(3) H(15) 3.19(2) ? . 4_564
H(4) O(1) 3.391(11) ? . 2_745
H(4) C(2) 3.132(15) ? . 3_765
H(4) C(3) 3.072(14) ? . 3_765
H(4) H(1) 2.86(2) ? . 3_765
H(4) H(2) 2.73(2) ? . 3_765
H(4) H(4) 3.539(19) ? . 3_765
H(4) H(8) 3.551(16) ? . 4_554
H(4) H(16) 3.203(18) ? . 2_745
H(4) H(16) 3.270(19) ? . 4_564
H(5) O(1) 3.065(16) ? . 3_765
H(5) C(2) 3.340(15) ? . 3_765
H(5) C(3) 3.165(15) ? . 4_554
H(5) C(4) 3.123(13) ? . 4_554
H(5) C(6) 3.428(14) ? . 4_554
H(5) C(9) 3.367(13) ? . 3_755
H(5) C(11) 3.563(13) ? . 4_554
H(5) H(1) 2.63(2) ? . 3_765
H(5) H(2) 3.24(2) ? . 4_554
H(5) H(6) 2.745(17) ? . 3_755
H(5) H(8) 3.325(16) ? . 4_554
H(5) H(9) 3.238(18) ? . 2_745
H(6) N(1) 3.225(12) ? . 4_554
H(6) C(1) 3.071(14) ? . 4_554
H(6) C(2) 3.190(15) ? . 4_554
H(6) C(3) 3.450(16) ? . 4_554
H(6) C(5) 3.451(13) ? . 4_554
H(6) C(8) 2.993(12) ? . 3_755
H(6) C(9) 3.018(12) ? . 3_755
H(6) C(13) 3.281(13) ? . 4_554
H(6) H(1) 3.60(2) ? . 4_554
H(6) H(5) 2.745(17) ? . 3_755
H(6) H(6) 2.797(16) ? . 3_755
H(6) H(9) 2.78(2) ? . 4_554
H(6) H(11) 2.908(18) ? . 4_554
H(7) O(1) 2.596(13) ? . 1_545
H(7) N(2) 3.428(14) ? . 1_545
H(7) C(13) 3.368(13) ? . 4_554
H(7) C(15) 3.391(15) ? . 1_545
H(7) H(1) 3.592(16) ? . 2_745
H(7) H(2) 3.179(15) ? . 2_745
H(7) H(9) 2.95(2) ? . 4_554
H(7) H(11) 3.010(19) ? . 4_554
H(7) H(13) 3.26(2) ? . 1_545
H(7) H(13) 3.133(17) ? . 3_665
H(7) H(14) 3.547(18) ? . 3_665
H(7) H(17) 2.49(2) ? . 1_545
H(8) C(7) 3.579(13) ? . 4_555
H(8) C(8) 3.432(12) ? . 4_555
H(8) H(1) 3.262(17) ? . 2_745
H(8) H(4) 3.551(16) ? . 4_555
H(8) H(5) 3.325(16) ? . 4_555
H(8) H(10) 2.928(18) ? . 2_645
H(8) H(12) 3.365(18) ? . 3_665
H(8) H(13) 3.177(18) ? . 3_665
H(8) H(14) 2.89(2) ? . 2_645
H(8) H(17) 3.07(2) ? . 1_545
H(9) O(1) 2.934(15) ? . 4_565
H(9) N(2) 3.106(17) ? . 4_565
H(9) C(1) 3.174(16) ? . 4_565
H(9) C(2) 3.472(14) ? . 4_565
H(9) C(9) 3.486(15) ? . 4_555
H(9) C(10) 3.561(15) ? . 4_555
H(9) H(1) 3.563(17) ? . 4_565
H(9) H(5) 3.238(18) ? . 2_755
H(9) H(6) 2.78(2) ? . 4_555
H(9) H(7) 2.95(2) ? . 4_555
H(9) H(13) 3.31(2) ? . 4_565
H(10) N(1) 3.426(14) ? . 4_565
H(10) N(2) 3.332(12) ? . 4_565
H(10) C(1) 3.403(12) ? . 4_565
H(10) C(11) 3.538(14) ? . 2_655
H(10) C(14) 3.078(16) ? . 4_565
H(10) H(3) 2.665(19) ? . 2_655
H(10) H(8) 2.928(18) ? . 2_655
H(10) H(12) 2.87(2) ? . 4_565
H(10) H(13) 2.47(2) ? . 4_565
H(11) C(9) 3.409(14) ? . 4_555
H(11) C(10) 3.443(15) ? . 4_555
H(11) H(6) 2.908(18) ? . 4_555
H(11) H(7) 3.010(19) ? . 4_555
H(11) H(13) 3.50(2) ? . 2_645
H(11) H(13) 3.34(2) ? . 4_565
H(11) H(14) 3.47(2) ? . 2_645
H(11) H(15) 3.396(19) ? . 2_645
H(11) H(17) 3.286(19) ? . 2_645
H(12) C(5) 3.406(14) ? . 3_665
H(12) C(6) 3.309(11) ? . 3_665
H(12) C(11) 3.206(12) ? . 3_665
H(12) H(3) 2.74(2) ? . 3_665
H(12) H(8) 3.365(18) ? . 3_665
H(12) H(10) 2.87(2) ? . 4_564
H(12) H(15) 3.23(2) ? . 2_645
H(12) H(17) 3.52(2) ? . 2_645
H(13) C(10) 3.076(13) ? . 3_665
H(13) C(11) 3.106(13) ? . 3_665
H(13) C(13) 3.202(19) ? . 4_564
H(13) H(3) 3.55(2) ? . 3_665
H(13) H(7) 3.26(2) ? . 1_565
H(13) H(7) 3.133(17) ? . 3_665
H(13) H(8) 3.177(18) ? . 3_665
H(13) H(9) 3.31(2) ? . 4_564
H(13) H(10) 2.47(2) ? . 4_564
H(13) H(11) 3.50(2) ? . 2_655
H(13) H(11) 3.34(2) ? . 4_564
H(14) N(1) 3.499(15) ? . 2_655
H(14) C(5) 3.109(16) ? . 2_655
H(14) C(8) 3.513(13) ? . 3_665
H(14) C(9) 3.235(12) ? . 3_665
H(14) C(10) 3.159(12) ? . 3_665
H(14) C(11) 3.359(13) ? . 3_665
H(14) H(3) 2.62(2) ? . 2_655
H(14) H(7) 3.547(18) ? . 3_665
H(14) H(8) 2.89(2) ? . 2_655
H(14) H(11) 3.47(2) ? . 2_655
H(15) N(1) 3.070(14) ? . 2_655
H(15) N(1) 3.169(15) ? . 4_565
H(15) C(4) 3.462(13) ? . 4_565
H(15) C(5) 3.085(15) ? . 2_655
H(15) C(5) 3.031(15) ? . 4_565
H(15) H(3) 2.41(2) ? . 2_655
H(15) H(3) 3.19(2) ? . 4_565
H(15) H(11) 3.396(19) ? . 2_655
H(15) H(12) 3.23(2) ? . 2_655
H(16) N(1) 3.356(19) ? . 4_565
H(16) C(1) 3.293(18) ? . 4_565
H(16) C(2) 3.147(15) ? . 4_565
H(16) C(3) 2.985(14) ? . 4_565
H(16) C(4) 2.993(16) ? . 4_565
H(16) C(5) 3.163(18) ? . 4_565
H(16) H(2) 3.13(2) ? . 2_755
H(16) H(2) 3.467(17) ? . 4_565
H(16) H(4) 3.203(18) ? . 2_755
H(16) H(4) 3.270(19) ? . 4_565
H(17) C(10) 3.248(18) ? . 1_565
H(17) C(11) 3.506(17) ? . 1_565
H(17) H(2) 3.358(19) ? . 2_755
H(17) H(7) 2.49(2) ? . 1_565
H(17) H(8) 3.07(2) ? . 1_565
H(17) H(11) 3.286(19) ? . 2_655
H(17) H(12) 3.52(2) ? . 2_655

loop_
_geom_torsion_atom_site_label_1
_geom_torsion_atom_site_label_2
_geom_torsion_atom_site_label_3
_geom_torsion_atom_site_label_4
_geom_torsion
_geom_torsion_publ_flag
_geom_torsion_site_symmetry_1
_geom_torsion_site_symmetry_2
_geom_torsion_site_symmetry_3
_geom_torsion_site_symmetry_4
C(1) N(1) C(5) C(4) 0.5(2) ? . . . .
C(5) N(1) C(1) N(2) 177.65(11) ? . . . .
C(5) N(1) C(1) C(2) -1.86(19) ? . . . .
O(1) N(2) C(1) N(1) -159.74(10) ? . . . .
O(1) N(2) C(1) C(2) 19.80(16) ? . . . .
O(1) N(2) C(12) C(13) -129.50(11) ? . . . .
O(1) N(2) C(12) C(14) 108.35(13) ? . . . .
O(1) N(2) C(12) C(15) -10.36(14) ? . . . .
C(1) N(2) C(12) C(13) 47.88(14) ? . . . .
C(1) N(2) C(12) C(14) -74.27(15) ? . . . .
C(1) N(2) C(12) C(15) 167.02(11) ? . . . .
C(12) N(2) C(1) N(1) 22.84(17) ? . . . .
C(12) N(2) C(1) C(2) -157.62(11) ? . . . .
N(1) C(1) C(2) C(3) 1.5(2) ? . . . .
N(2) C(1) C(2) C(3) -178.03(12) ? . . . .
C(1) C(2) C(3) C(4) 0.3(2) ? . . . .
C(2) C(3) C(4) C(5) -1.5(2) ? . . . .
C(2) C(3) C(4) C(6) 176.75(13) ? . . . .
C(3) C(4) C(5) N(1) 1.1(2) ? . . . .
C(3) C(4) C(6) C(7) -39.32(18) ? . . . .
C(3) C(4) C(6) C(11) 141.29(13) ? . . . .
C(5) C(4) C(6) C(7) 138.80(13) ? . . . .
C(5) C(4) C(6) C(11) -40.60(18) ? . . . .
C(6) C(4) C(5) N(1) -177.14(13) ? . . . .
C(4) C(6) C(7) C(8) -178.51(10) ? . . . .
C(4) C(6) C(11) C(10) 178.21(10) ? . . . .
C(7) C(6) C(11) C(10) -1.19(17) ? . . . .
C(11) C(6) C(7) C(8) 0.90(17) ? . . . .
C(6) C(7) C(8) C(9) 0.27(18) ? . . . .
C(7) C(8) C(9) C(10) -1.18(18) ? . . . .
C(8) C(9) C(10) C(11) 0.89(18) ? . . . .
C(9) C(10) C(11) C(6) 0.31(17) ? . . . .
